data_7206209
loop_
_publ_author_name
'Ichikawa, Akio'
'Ono, Hiroshi'
'Echigo, Takuya'
'Mikata, Yuji'

_publ_section_title
;
 Crystal structures and chiral recognition of the diastereomeric salts
 prepared from 2-methoxy-2-(1-naphthyl)propanoic acid
;
_journal_issue 14
_journal_name_full CrystEngComm
_journal_page_first 4536
_journal_paper_doi 10.1039/c1ce05155e
_journal_volume 13
_journal_year 2011
_chemical_absolute_configuration rm
_chemical_formula_moiety 'C22 H25 N O3 '
_chemical_formula_sum 'C22 H25 N O3'
_chemical_formula_weight 351.44
_space_group_IT_number 4
_symmetry_cell_setting monoclinic
_symmetry_Int_Tables_number 4
_symmetry_space_group_name_Hall 'P 2yb'
_symmetry_space_group_name_H-M 'P 1 21 1'
_cell_angle_alpha 90.0000
_cell_angle_beta 103.730(3)
_cell_angle_gamma 90.0000
_cell_formula_units_Z 2
_cell_length_a 11.3857(9)
_cell_length_b 6.7698(3)
_cell_length_c 12.7237(9)
_cell_measurement_reflns_used 2892
_cell_measurement_temperature 123.1
_cell_measurement_theta_max 27.5
_cell_measurement_theta_min 3.0
_cell_volume 952.70(11)
_computing_cell_refinement CrystalClear
_computing_data_collection CrystalClear
_computing_data_reduction CrystalStructure
_computing_publication_material 'CrystalStructure 3.8'
_computing_structure_refinement SHELXL
_computing_structure_solution SIR92
_diffrn_ambient_temperature 123(2)
_diffrn_detector_area_resol_mean 7.31
_diffrn_measured_fraction_theta_full 0.994
_diffrn_measured_fraction_theta_max 0.994
_diffrn_measurement_device_type 'Rigaku Mercury'
_diffrn_measurement_method \w
_diffrn_radiation_type 'Mo K\a'
_diffrn_radiation_wavelength 0.71070
_diffrn_reflns_av_R_equivalents 0.014
_diffrn_reflns_limit_h_max 13
_diffrn_reflns_limit_h_min -14
_diffrn_reflns_limit_k_max 8
_diffrn_reflns_limit_k_min -8
_diffrn_reflns_limit_l_max 16
_diffrn_reflns_limit_l_min -13
_diffrn_reflns_number 7339
_diffrn_reflns_theta_full 27.48
_diffrn_reflns_theta_max 27.48
_exptl_absorpt_coefficient_mu 0.081
_exptl_absorpt_correction_T_max 0.992
_exptl_absorpt_correction_T_min 0.810
_exptl_absorpt_correction_type multi-scan
_exptl_absorpt_process_details 'Jacobson, R. (1998) Private communication'
_exptl_crystal_colour colorless
_exptl_crystal_density_diffrn 1.225
_exptl_crystal_density_method 'not measured'
_exptl_crystal_description unknown
_exptl_crystal_F_000 376.00
_exptl_crystal_size_max 0.50
_exptl_crystal_size_mid 0.40
_exptl_crystal_size_min 0.10
_refine_diff_density_max 0.16
_refine_diff_density_min -0.20
_refine_ls_abs_structure_details 'Flack, H. D. (1983), Acta Cryst. A39, 876-881. 1944 Friedel Pairs'
_refine_ls_abs_structure_Flack -0.4(9)
_refine_ls_extinction_method none
_refine_ls_goodness_of_fit_ref 1.130
_refine_ls_hydrogen_treatment refall
_refine_ls_number_parameters 336
_refine_ls_number_reflns 4296
_refine_ls_R_factor_gt 0.0403
_refine_ls_shift/su_max 0.0000
_refine_ls_structure_factor_coef Fsqd
_refine_ls_weighting_details 'w = 1/[\s^2^(Fo^2^)+(0.0468P)^2^+0.1413P] where P=(Fo^2^+2Fc^2^)/3'
_refine_ls_weighting_scheme calc
_refine_ls_wR_factor_ref 0.0991
_reflns_number_gt 3995
_reflns_number_total 4296
_reflns_threshold_expression F^2^>2.0\s(F^2^)
_cod_data_source_file c1ce05155e.txt
_cod_data_source_block RE39
_cod_original_formula_sum 'C22 H25 N O3 '
_cod_database_code 7206209

loop_
_symmetry_equiv_pos_site_id
_symmetry_equiv_pos_as_xyz
1 +X,+Y,+Z
2 -X,1/2+Y,-Z

loop_
_atom_site_label
_atom_site_type_symbol
_atom_site_fract_x
_atom_site_fract_y
_atom_site_fract_z
_atom_site_U_iso_or_equiv
_atom_site_adp_type
_atom_site_occupancy
_atom_site_symmetry_multiplicity
_atom_site_calc_flag
_atom_site_refinement_flags
_atom_site_disorder_assembly
_atom_site_disorder_group
O(1) O 0.62964(11) 0.65385(18) 0.05353(10) 0.0247(2) Uani 1.00 1 d . . .
O(2) O 0.73676(10) 0.93395(18) 0.06125(9) 0.0240(2) Uani 1.00 1 d . . .
O(3) O 0.80938(11) 0.46450(18) 0.17463(11) 0.0285(2) Uani 1.00 1 d . . .
N(1) N 0.58475(13) 0.2384(2) 0.09451(11) 0.0209(2) Uani 1.00 1 d . . .
C(1) C 0.72668(14) 0.7524(2) 0.07741(12) 0.0200(3) Uani 1.00 1 d . . .
C(2) C 0.84388(15) 0.6361(2) 0.12312(13) 0.0208(3) Uani 1.00 1 d . . .
C(3) C 0.88775(18) 0.5748(3) 0.02306(16) 0.0338(4) Uani 1.00 1 d . . .
C(4) C 0.90477(19) 0.3308(3) 0.2197(2) 0.0392(5) Uani 1.00 1 d . . .
C(5) C 0.93605(14) 0.7591(2) 0.20414(12) 0.0188(3) Uani 1.00 1 d . . .
C(6) C 1.04614(15) 0.8059(2) 0.18551(13) 0.0219(3) Uani 1.00 1 d . . .
C(7) C 1.13277(14) 0.9198(2) 0.25947(14) 0.0243(3) Uani 1.00 1 d . . .
C(8) C 1.10872(15) 0.9808(2) 0.35422(14) 0.0237(3) Uani 1.00 1 d . . .
C(9) C 0.96962(17) 1.0043(2) 0.47478(14) 0.0241(3) Uani 1.00 1 d . . .
C(10) C 0.85887(17) 0.9708(2) 0.49650(14) 0.0277(3) Uani 1.00 1 d . . .
C(11) C 0.77062(16) 0.8633(2) 0.42178(13) 0.0257(3) Uani 1.00 1 d . . .
C(12) C 0.79476(16) 0.7906(2) 0.32807(13) 0.0217(3) Uani 1.00 1 d . . .
C(13) C 0.90723(14) 0.8257(2) 0.30219(12) 0.0183(3) Uani 1.00 1 d . . .
C(14) C 0.99589(14) 0.9364(2) 0.37776(13) 0.0200(3) Uani 1.00 1 d . . .
C(15) C 0.57551(15) 0.1787(2) 0.20556(13) 0.0220(3) Uani 1.00 1 d . . .
C(16) C 0.50502(17) -0.0145(2) 0.19855(16) 0.0271(3) Uani 1.00 1 d . . .
C(17) C 0.51770(15) 0.3361(2) 0.26038(13) 0.0243(3) Uani 1.00 1 d . . .
C(18) C 0.40385(17) 0.4106(3) 0.21210(16) 0.0347(4) Uani 1.00 1 d . . .
C(19) C 0.3463(2) 0.5392(3) 0.26762(19) 0.0407(5) Uani 1.00 1 d . . .
C(20) C 0.40027(19) 0.5954(3) 0.37323(17) 0.0355(4) Uani 1.00 1 d . . .
C(21) C 0.51429(19) 0.5239(3) 0.42129(16) 0.0332(4) Uani 1.00 1 d . . .
C(22) C 0.57270(17) 0.3951(2) 0.36546(14) 0.0290(3) Uani 1.00 1 d . . .
H(1) H 0.967(2) 0.499(3) 0.0464(18) 0.041(6) Uiso 1.00 1 . . . .
H(2) H 0.899(2) 0.688(4) -0.022(2) 0.053(7) Uiso 1.00 1 . . . .
H(3) H 0.8250(19) 0.473(3) -0.0190(17) 0.038(5) Uiso 1.00 1 . . . .
H(4) H 0.922(2) 0.231(5) 0.172(2) 0.072(9) Uiso 1.00 1 . . . .
H(5) H 0.874(2) 0.251(5) 0.279(2) 0.083(10) Uiso 1.00 1 . . . .
H(6) H 0.979(2) 0.399(4) 0.2633(19) 0.050(6) Uiso 1.00 1 . . . .
H(7) H 1.0670(18) 0.756(3) 0.1169(16) 0.029(5) Uiso 1.00 1 . . . .
H(8) H 1.2120(17) 0.956(3) 0.2433(15) 0.027(4) Uiso 1.00 1 . . . .
H(9) H 1.1674(17) 1.059(3) 0.4077(16) 0.025(5) Uiso 1.00 1 . . . .
H(10) H 1.0366(19) 1.077(3) 0.5270(18) 0.036(5) Uiso 1.00 1 . . . .
H(11) H 0.8420(19) 1.027(3) 0.5666(18) 0.039(6) Uiso 1.00 1 . . . .
H(12) H 0.6880(19) 0.837(3) 0.4347(16) 0.033(5) Uiso 1.00 1 . . . .
H(13) H 0.7353(18) 0.714(3) 0.2799(16) 0.024(4) Uiso 1.00 1 . . . .
H(14) H 0.6583(16) 0.161(3) 0.2490(14) 0.017(4) Uiso 1.00 1 . . . .
H(15) H 0.502(2) -0.060(4) 0.274(2) 0.051(6) Uiso 1.00 1 . . . .
H(16) H 0.4200(18) 0.013(3) 0.1542(15) 0.025(5) Uiso 1.00 1 . . . .
H(17) H 0.5424(19) -0.127(3) 0.1610(18) 0.038(5) Uiso 1.00 1 . . . .
H(18) H 0.367(2) 0.378(3) 0.1348(18) 0.041(6) Uiso 1.00 1 . . . .
H(19) H 0.265(2) 0.585(4) 0.230(2) 0.053(7) Uiso 1.00 1 . . . .
H(20) H 0.359(2) 0.686(4) 0.416(2) 0.058(7) Uiso 1.00 1 . . . .
H(21) H 0.551(2) 0.565(4) 0.496(2) 0.049(6) Uiso 1.00 1 . . . .
H(22) H 0.658(2) 0.344(3) 0.3971(18) 0.041(6) Uiso 1.00 1 . . . .
H(23) H 0.510(2) 0.233(3) 0.0465(17) 0.037(6) Uiso 1.00 1 . . . .
H(24) H 0.636(2) 0.149(4) 0.0690(18) 0.042(6) Uiso 1.00 1 . . . .
H(25) H 0.616(2) 0.368(4) 0.0923(18) 0.046(6) Uiso 1.00 1 . . . .

loop_
_atom_site_aniso_label
_atom_site_aniso_U_11
_atom_site_aniso_U_22
_atom_site_aniso_U_33
_atom_site_aniso_U_12
_atom_site_aniso_U_13
_atom_site_aniso_U_23
O(1) 0.0212(5) 0.0228(5) 0.0264(6) -0.0004(4) -0.0019(4) -0.0001(5)
O(2) 0.0248(5) 0.0198(5) 0.0253(6) 0.0029(4) 0.0017(4) 0.0031(4)
O(3) 0.0249(5) 0.0176(5) 0.0370(7) 0.0014(5) -0.0048(5) 0.0052(5)
N(1) 0.0200(6) 0.0213(7) 0.0197(6) -0.0015(5) 0.0011(5) -0.0011(5)
C(1) 0.0225(8) 0.0197(7) 0.0163(7) 0.0010(6) 0.0019(5) -0.0013(6)
C(2) 0.0222(7) 0.0175(7) 0.0205(7) 0.0017(6) 0.0010(6) -0.0021(6)
C(3) 0.0242(8) 0.0442(11) 0.0310(9) 0.0025(8) 0.0027(7) -0.0162(9)
C(4) 0.0334(10) 0.0209(8) 0.0518(13) 0.0070(8) -0.0127(9) 0.0044(9)
C(5) 0.0214(7) 0.0147(6) 0.0181(7) 0.0034(6) 0.0003(5) 0.0023(5)
C(6) 0.0210(7) 0.0225(8) 0.0211(7) 0.0016(6) 0.0026(6) 0.0022(6)
C(7) 0.0200(7) 0.0247(8) 0.0272(8) -0.0011(6) 0.0036(6) 0.0040(7)
C(8) 0.0220(7) 0.0203(8) 0.0250(8) -0.0034(6) -0.0019(6) -0.0000(6)
C(9) 0.0306(8) 0.0199(8) 0.0191(7) 0.0011(7) 0.0007(6) -0.0001(6)
C(10) 0.0353(9) 0.0262(8) 0.0212(8) 0.0065(7) 0.0061(7) 0.0007(7)
C(11) 0.0260(8) 0.0284(9) 0.0222(7) 0.0040(7) 0.0048(6) 0.0038(7)
C(12) 0.0219(7) 0.0221(8) 0.0196(7) 0.0025(6) 0.0019(6) 0.0014(6)
C(13) 0.0189(7) 0.0167(7) 0.0176(7) 0.0024(6) 0.0008(5) 0.0026(5)
C(14) 0.0234(7) 0.0161(7) 0.0184(7) 0.0027(6) 0.0007(5) 0.0017(6)
C(15) 0.0221(7) 0.0223(8) 0.0196(7) 0.0020(6) 0.0012(6) 0.0019(6)
C(16) 0.0291(9) 0.0217(8) 0.0313(9) 0.0014(7) 0.0087(7) 0.0028(7)
C(17) 0.0258(8) 0.0233(8) 0.0221(7) -0.0004(7) 0.0025(6) 0.0000(6)
C(18) 0.0307(9) 0.0367(10) 0.0321(10) 0.0087(8) -0.0016(7) -0.0093(8)
C(19) 0.0342(10) 0.0394(11) 0.0458(12) 0.0102(9) 0.0041(9) -0.0115(9)
C(20) 0.0411(11) 0.0311(10) 0.0391(10) -0.0025(8) 0.0193(8) -0.0082(8)
C(21) 0.0427(10) 0.0343(10) 0.0241(9) -0.0061(8) 0.0112(8) -0.0056(7)
C(22) 0.0317(9) 0.0319(9) 0.0217(8) -0.0038(8) 0.0033(6) -0.0006(7)

loop_
_atom_type_symbol
_atom_type_description
_atom_type_scat_dispersion_real
_atom_type_scat_dispersion_imag
_atom_type_scat_source
C C 0.003 0.002
;
International Tables for Crystallography
(1992, Vol. C, Tables 4.2.6.8 and 6.1.1.4)
;
H H 0.000 0.000
;
International Tables for Crystallography
(1992, Vol. C, Table 6.1.1.4)
;
N N 0.006 0.003
;
International Tables for Crystallography
(1992, Vol. C, Tables 4.2.6.8 and 6.1.1.4)
;
O O 0.011 0.006
;
International Tables for Crystallography
(1992, Vol. C, Tables 4.2.6.8 and 6.1.1.4)
;

loop_
_geom_angle_atom_site_label_1
_geom_angle_atom_site_label_2
_geom_angle_atom_site_label_3
_geom_angle
_geom_angle_publ_flag
_geom_angle_site_symmetry_1
_geom_angle_site_symmetry_2
_geom_angle_site_symmetry_3
C(2) O(3) C(4) 115.65(14) yes . . .
O(1) C(1) O(2) 125.84(14) yes . . .
O(1) C(1) C(2) 116.79(14) yes . . .
O(2) C(1) C(2) 117.23(13) yes . . .
O(3) C(2) C(1) 106.26(13) yes . . .
O(3) C(2) C(3) 109.85(15) yes . . .
O(3) C(2) C(5) 110.58(12) yes . . .
C(1) C(2) C(3) 104.42(13) yes . . .
C(1) C(2) C(5) 111.72(13) yes . . .
C(3) C(2) C(5) 113.61(15) yes . . .
C(2) C(5) C(6) 121.29(14) yes . . .
C(2) C(5) C(13) 119.62(14) yes . . .
C(6) C(5) C(13) 119.08(13) yes . . .
C(5) C(6) C(7) 122.18(16) yes . . .
C(6) C(7) C(8) 119.86(16) yes . . .
C(7) C(8) C(14) 120.30(14) yes . . .
C(10) C(9) C(14) 121.13(15) yes . . .
C(9) C(10) C(11) 119.40(17) yes . . .
C(10) C(11) C(12) 120.76(17) yes . . .
C(11) C(12) C(13) 121.26(14) yes . . .
C(5) C(13) C(12) 123.72(13) yes . . .
C(5) C(13) C(14) 118.58(14) yes . . .
C(12) C(13) C(14) 117.69(14) yes . . .
C(8) C(14) C(9) 120.32(14) yes . . .
C(8) C(14) C(13) 119.96(15) yes . . .
C(9) C(14) C(13) 119.71(15) yes . . .
N(1) C(15) C(16) 109.26(13) yes . . .
N(1) C(15) C(17) 112.48(13) yes . . .
C(16) C(15) C(17) 110.57(15) yes . . .
C(15) C(17) C(18) 121.03(14) yes . . .
C(15) C(17) C(22) 120.02(14) yes . . .
C(18) C(17) C(22) 118.64(17) yes . . .
C(17) C(18) C(19) 120.55(17) yes . . .
C(18) C(19) C(20) 120.84(19) yes . . .
C(19) C(20) C(21) 118.9(2) yes . . .
C(20) C(21) C(22) 120.38(17) yes . . .
C(17) C(22) C(21) 120.64(16) yes . . .
C(15) N(1) H(23) 110.8(16) no . . .
C(15) N(1) H(24) 109.8(15) no . . .
C(15) N(1) H(25) 112.8(14) no . . .
H(23) N(1) H(24) 107(2) no . . .
H(23) N(1) H(25) 108(2) no . . .
H(24) N(1) H(25) 108(2) no . . .
C(2) C(3) H(1) 109.5(13) no . . .
C(2) C(3) H(2) 112.6(17) no . . .
C(2) C(3) H(3) 106.6(13) no . . .
H(1) C(3) H(2) 110(2) no . . .
H(1) C(3) H(3) 105.6(19) no . . .
H(2) C(3) H(3) 112.6(19) no . . .
O(3) C(4) H(4) 116.3(17) no . . .
O(3) C(4) H(5) 105.3(19) no . . .
O(3) C(4) H(6) 113.1(15) no . . .
H(4) C(4) H(5) 104(2) no . . .
H(4) C(4) H(6) 114(2) no . . .
H(5) C(4) H(6) 103(2) no . . .
C(5) C(6) H(7) 118.9(11) no . . .
C(7) C(6) H(7) 118.9(11) no . . .
C(6) C(7) H(8) 120.9(11) no . . .
C(8) C(7) H(8) 119.2(11) no . . .
C(7) C(8) H(9) 121.8(13) no . . .
C(14) C(8) H(9) 117.9(13) no . . .
C(10) C(9) H(10) 122.2(14) no . . .
C(14) C(9) H(10) 116.6(14) no . . .
C(9) C(10) H(11) 118.9(12) no . . .
C(11) C(10) H(11) 121.7(12) no . . .
C(10) C(11) H(12) 121.7(12) no . . .
C(12) C(11) H(12) 117.6(11) no . . .
C(11) C(12) H(13) 119.6(14) no . . .
C(13) C(12) H(13) 119.1(14) no . . .
N(1) C(15) H(14) 107.0(11) no . . .
C(16) C(15) H(14) 110.5(12) no . . .
C(17) C(15) H(14) 107.0(11) no . . .
C(15) C(16) H(15) 109.8(15) no . . .
C(15) C(16) H(16) 107.0(11) no . . .
C(15) C(16) H(17) 112.7(13) no . . .
H(15) C(16) H(16) 109.7(17) no . . .
H(15) C(16) H(17) 109(2) no . . .
H(16) C(16) H(17) 108.6(16) no . . .
C(17) C(18) H(18) 118.9(14) no . . .
C(19) C(18) H(18) 120.4(14) no . . .
C(18) C(19) H(19) 116.7(16) no . . .
C(20) C(19) H(19) 122.4(16) no . . .
C(19) C(20) H(20) 122.3(13) no . . .
C(21) C(20) H(20) 118.8(13) no . . .
C(20) C(21) H(21) 117.7(15) no . . .
C(22) C(21) H(21) 121.9(14) no . . .
C(17) C(22) H(22) 116.6(13) no . . .
C(21) C(22) H(22) 122.7(13) no . . .

loop_
_geom_bond_atom_site_label_1
_geom_bond_atom_site_label_2
_geom_bond_distance
_geom_bond_publ_flag
_geom_bond_site_symmetry_1
_geom_bond_site_symmetry_2
O(1) C(1) 1.2643(19) yes . .
O(2) C(1) 1.256(2) yes . .
O(3) C(2) 1.434(2) yes . .
O(3) C(4) 1.425(2) yes . .
N(1) C(15) 1.497(2) yes . .
C(1) C(2) 1.540(2) yes . .
C(2) C(3) 1.531(2) yes . .
C(2) C(5) 1.531(2) yes . .
C(5) C(6) 1.367(2) yes . .
C(5) C(13) 1.436(2) yes . .
C(6) C(7) 1.418(2) yes . .
C(7) C(8) 1.362(2) yes . .
C(8) C(14) 1.419(2) yes . .
C(9) C(10) 1.372(2) yes . .
C(9) C(14) 1.414(2) yes . .
C(10) C(11) 1.411(2) yes . .
C(11) C(12) 1.377(2) yes . .
C(12) C(13) 1.416(2) yes . .
C(13) C(14) 1.430(2) yes . .
C(15) C(16) 1.526(2) yes . .
C(15) C(17) 1.507(2) yes . .
C(17) C(18) 1.391(2) yes . .
C(17) C(22) 1.393(2) yes . .
C(18) C(19) 1.380(3) yes . .
C(19) C(20) 1.391(2) yes . .
C(20) C(21) 1.384(2) yes . .
C(21) C(22) 1.390(3) yes . .
N(1) H(23) 0.92(2) no . .
N(1) H(24) 0.95(2) no . .
N(1) H(25) 0.95(2) no . .
C(3) H(1) 1.01(2) no . .
C(3) H(2) 0.98(2) no . .
C(3) H(3) 1.04(2) no . .
C(4) H(4) 0.96(3) no . .
C(4) H(5) 1.05(3) no . .
C(4) H(6) 1.01(2) no . .
C(6) H(7) 1.02(2) no . .
C(7) H(8) 1.00(2) no . .
C(8) H(9) 0.987(19) no . .
C(9) H(10) 1.01(2) no . .
C(10) H(11) 1.03(2) no . .
C(11) H(12) 1.01(2) no . .
C(12) H(13) 0.951(18) no . .
C(15) H(14) 0.980(16) no . .
C(16) H(15) 1.02(2) no . .
C(16) H(16) 1.016(18) no . .
C(16) H(17) 1.04(2) no . .
C(18) H(18) 1.00(2) no . .
C(19) H(19) 0.99(2) no . .
C(20) H(20) 1.01(3) no . .
C(21) H(21) 0.98(2) no . .
C(22) H(22) 1.02(2) no . .

loop_
_geom_contact_atom_site_label_1
_geom_contact_atom_site_label_2
_geom_contact_distance
_geom_contact_publ_flag
_geom_contact_site_symmetry_1
_geom_contact_site_symmetry_2
O(1) O(2) 2.2441(17) ? . .
O(1) O(3) 2.5901(16) ? . .
O(1) N(1) 2.9274(19) ? . .
O(1) N(1) 2.7661(17) ? . 2_655
O(1) C(2) 2.3923(19) ? . .
O(1) C(3) 3.101(2) ? . .
O(1) C(15) 3.5632(18) ? . 2_655
O(1) C(16) 3.421(2) ? . 1_565
O(1) C(16) 3.406(2) ? . 2_655
O(2) O(1) 2.2441(17) ? . .
O(2) O(3) 3.5070(17) ? . .
O(2) N(1) 2.7875(19) ? . 1_565
O(2) C(2) 2.391(2) ? . .
O(2) C(3) 3.082(2) ? . .
O(2) C(5) 2.8100(17) ? . .
O(2) C(12) 3.4408(19) ? . .
O(2) C(13) 3.2982(17) ? . .
O(2) C(15) 3.330(2) ? . 1_565
O(2) C(16) 3.510(2) ? . 1_565
O(2) C(18) 3.470(2) ? . 2_655
O(3) O(1) 2.5901(16) ? . .
O(3) O(2) 3.5070(17) ? . .
O(3) N(1) 2.9471(18) ? . .
O(3) C(1) 2.379(2) ? . .
O(3) C(3) 2.427(2) ? . .
O(3) C(5) 2.4378(19) ? . .
O(3) C(6) 3.529(2) ? . .
O(3) C(12) 2.978(2) ? . .
O(3) C(13) 2.9994(19) ? . .
O(3) C(15) 3.389(2) ? . .
N(1) O(1) 2.9274(19) ? . .
N(1) O(1) 2.7661(17) ? . 2_645
N(1) O(2) 2.7875(19) ? . 1_545
N(1) O(3) 2.9471(18) ? . .
N(1) C(16) 2.465(2) ? . .
N(1) C(17) 2.498(2) ? . .
N(1) C(18) 3.050(2) ? . .
C(1) O(3) 2.379(2) ? . .
C(1) C(3) 2.427(2) ? . .
C(1) C(5) 2.5417(19) ? . .
C(1) C(6) 3.589(2) ? . .
C(1) C(12) 3.109(2) ? . .
C(1) C(13) 3.1403(19) ? . .
C(2) O(1) 2.3923(19) ? . .
C(2) O(2) 2.391(2) ? . .
C(2) C(4) 2.420(2) ? . .
C(2) C(6) 2.527(2) ? . .
C(2) C(12) 2.983(2) ? . .
C(2) C(13) 2.565(2) ? . .
C(3) O(1) 3.101(2) ? . .
C(3) O(2) 3.082(2) ? . .
C(3) O(3) 2.427(2) ? . .
C(3) C(1) 2.427(2) ? . .
C(3) C(4) 2.965(3) ? . .
C(3) C(5) 2.563(2) ? . .
C(3) C(6) 2.864(2) ? . .
C(3) C(6) 3.445(2) ? . 2_745
C(4) C(2) 2.420(2) ? . .
C(4) C(3) 2.965(3) ? . .
C(4) C(5) 2.934(2) ? . .
C(4) C(8) 3.471(2) ? . 1_545
C(4) C(13) 3.575(2) ? . 1_545
C(4) C(13) 3.509(2) ? . .
C(4) C(14) 3.356(2) ? . 1_545
C(5) O(2) 2.8100(17) ? . .
C(5) O(3) 2.4378(19) ? . .
C(5) C(1) 2.5417(19) ? . .
C(5) C(3) 2.563(2) ? . .
C(5) C(4) 2.934(2) ? . .
C(5) C(7) 2.438(2) ? . .
C(5) C(8) 2.825(2) ? . .
C(5) C(12) 2.515(2) ? . .
C(5) C(14) 2.464(2) ? . .
C(6) O(3) 3.529(2) ? . .
C(6) C(1) 3.589(2) ? . .
C(6) C(2) 2.527(2) ? . .
C(6) C(3) 2.864(2) ? . .
C(6) C(3) 3.445(2) ? . 2_755
C(6) C(8) 2.407(2) ? . .
C(6) C(13) 2.416(2) ? . .
C(6) C(14) 2.785(2) ? . .
C(7) C(5) 2.438(2) ? . .
C(7) C(13) 2.821(2) ? . .
C(7) C(14) 2.413(2) ? . .
C(7) C(19) 3.528(2) ? . 1_655
C(8) C(4) 3.471(2) ? . 1_565
C(8) C(5) 2.825(2) ? . .
C(8) C(6) 2.407(2) ? . .
C(8) C(9) 2.458(2) ? . .
C(8) C(13) 2.466(2) ? . .
C(9) C(8) 2.458(2) ? . .
C(9) C(9) 3.484(2) ? . 2_746
C(9) C(9) 3.484(2) ? . 2_756
C(9) C(11) 2.403(2) ? . .
C(9) C(12) 2.789(2) ? . .
C(9) C(13) 2.459(2) ? . .
C(9) C(13) 3.587(2) ? . 2_756
C(9) C(14) 3.447(2) ? . 2_756
C(10) C(12) 2.423(2) ? . .
C(10) C(13) 2.833(2) ? . .
C(10) C(14) 2.427(2) ? . .
C(11) C(9) 2.403(2) ? . .
C(11) C(13) 2.434(2) ? . .
C(11) C(14) 2.796(2) ? . .
C(12) O(2) 3.4408(19) ? . .
C(12) O(3) 2.978(2) ? . .
C(12) C(1) 3.109(2) ? . .
C(12) C(2) 2.983(2) ? . .
C(12) C(5) 2.515(2) ? . .
C(12) C(9) 2.789(2) ? . .
C(12) C(10) 2.423(2) ? . .
C(12) C(14) 2.435(2) ? . .
C(12) C(16) 3.572(2) ? . 1_565
C(13) O(2) 3.2982(17) ? . .
C(13) O(3) 2.9994(19) ? . .
C(13) C(1) 3.1403(19) ? . .
C(13) C(2) 2.565(2) ? . .
C(13) C(4) 3.509(2) ? . .
C(13) C(4) 3.575(2) ? . 1_565
C(13) C(6) 2.416(2) ? . .
C(13) C(7) 2.821(2) ? . .
C(13) C(8) 2.466(2) ? . .
C(13) C(9) 2.459(2) ? . .
C(13) C(9) 3.587(2) ? . 2_746
C(13) C(10) 2.833(2) ? . .
C(13) C(11) 2.434(2) ? . .
C(14) C(4) 3.356(2) ? . 1_565
C(14) C(5) 2.464(2) ? . .
C(14) C(6) 2.785(2) ? . .
C(14) C(7) 2.413(2) ? . .
C(14) C(9) 3.447(2) ? . 2_746
C(14) C(10) 2.427(2) ? . .
C(14) C(11) 2.796(2) ? . .
C(14) C(12) 2.435(2) ? . .
C(15) O(1) 3.5632(18) ? . 2_645
C(15) O(2) 3.330(2) ? . 1_545
C(15) O(3) 3.389(2) ? . .
C(15) C(18) 2.524(2) ? . .
C(15) C(22) 2.513(2) ? . .
C(16) O(1) 3.421(2) ? . 1_545
C(16) O(1) 3.406(2) ? . 2_645
C(16) O(2) 3.510(2) ? . 1_545
C(16) N(1) 2.465(2) ? . .
C(16) C(12) 3.572(2) ? . 1_545
C(16) C(17) 2.494(2) ? . .
C(16) C(18) 3.120(2) ? . .
C(16) C(22) 3.466(2) ? . .
C(17) N(1) 2.498(2) ? . .
C(17) C(16) 2.494(2) ? . .
C(17) C(19) 2.406(2) ? . .
C(17) C(20) 2.800(2) ? . .
C(17) C(21) 2.418(2) ? . .
C(18) O(2) 3.470(2) ? . 2_645
C(18) N(1) 3.050(2) ? . .
C(18) C(15) 2.524(2) ? . .
C(18) C(16) 3.120(2) ? . .
C(18) C(20) 2.410(3) ? . .
C(18) C(21) 2.769(2) ? . .
C(18) C(22) 2.395(2) ? . .
C(19) C(7) 3.528(2) ? . 1_455
C(19) C(17) 2.406(2) ? . .
C(19) C(21) 2.391(2) ? . .
C(19) C(22) 2.760(2) ? . .
C(20) C(17) 2.800(2) ? . .
C(20) C(18) 2.410(3) ? . .
C(20) C(22) 2.407(2) ? . .
C(21) C(17) 2.418(2) ? . .
C(21) C(18) 2.769(2) ? . .
C(21) C(19) 2.391(2) ? . .
C(22) C(15) 2.513(2) ? . .
C(22) C(16) 3.466(2) ? . .
C(22) C(18) 2.395(2) ? . .
C(22) C(19) 2.760(2) ? . .
C(22) C(20) 2.407(2) ? . .
O(1) H(2) 3.43(2) ? . .
O(1) H(3) 2.88(2) ? . .
O(1) H(13) 2.875(19) ? . .
O(1) H(16) 2.738(19) ? . 2_655
O(1) H(17) 2.39(2) ? . 1_565
O(1) H(17) 3.52(2) ? . 2_655
O(1) H(18) 2.84(2) ? . 2_655
O(1) H(23) 3.15(2) ? . .
O(1) H(23) 1.87(2) ? . 2_655
O(1) H(24) 3.42(2) ? . .
O(1) H(24) 3.36(2) ? . 1_565
O(1) H(24) 3.06(2) ? . 2_655
O(1) H(25) 2.02(2) ? . .
O(1) H(25) 3.30(2) ? . 2_655
O(2) H(2) 2.87(2) ? . .
O(2) H(3) 3.50(2) ? . .
O(2) H(4) 3.01(3) ? . 1_565
O(2) H(5) 3.56(3) ? . 1_565
O(2) H(13) 3.16(2) ? . .
O(2) H(14) 3.14(2) ? . 1_565
O(2) H(17) 2.83(2) ? . 1_565
O(2) H(18) 2.52(2) ? . 2_655
O(2) H(23) 3.25(2) ? . 1_565
O(2) H(23) 3.13(2) ? . 2_655
O(2) H(24) 1.87(2) ? . 1_565
O(2) H(25) 3.31(2) ? . 1_565
O(3) H(1) 2.70(2) ? . .
O(3) H(2) 3.29(2) ? . .
O(3) H(3) 2.51(2) ? . .
O(3) H(4) 2.04(3) ? . .
O(3) H(5) 1.98(3) ? . .
O(3) H(6) 2.04(2) ? . .
O(3) H(13) 2.43(2) ? . .
O(3) H(14) 2.97(2) ? . .
O(3) H(24) 3.00(2) ? . .
O(3) H(25) 2.30(2) ? . .
N(1) H(5) 3.56(3) ? . .
N(1) H(14) 2.014(17) ? . .
N(1) H(15) 3.35(2) ? . .
N(1) H(16) 2.66(2) ? . .
N(1) H(17) 2.69(2) ? . .
N(1) H(17) 3.36(2) ? . 2_655
N(1) H(18) 2.81(2) ? . .
C(1) H(1) 3.33(2) ? . .
C(1) H(2) 2.61(2) ? . .
C(1) H(3) 2.64(2) ? . .
C(1) H(13) 2.57(2) ? . .
C(1) H(16) 3.428(18) ? . 2_655
C(1) H(17) 2.69(2) ? . 1_565
C(1) H(18) 2.79(2) ? . 2_655
C(1) H(23) 2.78(2) ? . 2_655
C(1) H(24) 2.87(2) ? . 1_565
C(1) H(25) 2.92(2) ? . .
C(2) H(1) 2.10(2) ? . .
C(2) H(2) 2.11(2) ? . .
C(2) H(3) 2.08(2) ? . .
C(2) H(4) 2.90(3) ? . .
C(2) H(5) 3.24(3) ? . .
C(2) H(6) 2.61(2) ? . .
C(2) H(7) 2.69(2) ? . .
C(2) H(13) 2.64(2) ? . .
C(2) H(25) 3.12(2) ? . .
C(3) H(1) 3.53(2) ? . 2_755
C(3) H(2) 3.57(2) ? . 2_745
C(3) H(4) 2.97(3) ? . .
C(3) H(6) 3.22(2) ? . .
C(3) H(7) 2.44(2) ? . .
C(3) H(7) 2.92(2) ? . 2_745
C(3) H(8) 3.406(18) ? . 2_745
C(4) H(1) 2.72(2) ? . .
C(4) H(3) 3.11(2) ? . .
C(4) H(10) 3.55(2) ? . 2_746
C(4) H(13) 3.43(2) ? . .
C(4) H(14) 3.136(19) ? . .
C(4) H(24) 3.43(2) ? . .
C(4) H(25) 3.31(2) ? . .
C(5) H(1) 2.75(2) ? . .
C(5) H(2) 2.85(2) ? . .
C(5) H(3) 3.42(2) ? . .
C(5) H(4) 3.60(3) ? . .
C(5) H(4) 3.22(3) ? . 1_565
C(5) H(5) 3.58(3) ? . 1_565
C(5) H(6) 2.57(2) ? . .
C(5) H(7) 2.06(2) ? . .
C(5) H(8) 3.34(2) ? . .
C(5) H(10) 3.58(2) ? . 2_746
C(5) H(13) 2.70(2) ? . .
C(6) H(1) 2.74(2) ? . .
C(6) H(1) 3.20(2) ? . 2_755
C(6) H(2) 2.88(2) ? . .
C(6) H(2) 3.47(2) ? . 2_755
C(6) H(3) 3.07(2) ? . 2_755
C(6) H(4) 3.19(3) ? . 1_565
C(6) H(6) 3.09(2) ? . .
C(6) H(8) 2.12(2) ? . .
C(6) H(9) 3.314(19) ? . .
C(6) H(19) 2.85(2) ? . 1_655
C(7) H(2) 3.47(2) ? . 2_755
C(7) H(3) 3.23(2) ? . 2_755
C(7) H(4) 3.19(3) ? . 1_565
C(7) H(7) 2.11(2) ? . .
C(7) H(9) 2.06(2) ? . .
C(7) H(11) 3.43(2) ? . 2_746
C(7) H(19) 2.80(2) ? . 1_655
C(7) H(20) 3.27(2) ? . 1_655
C(8) H(4) 3.23(3) ? . 1_565
C(8) H(5) 3.19(3) ? . 1_565
C(8) H(6) 3.27(2) ? . 1_565
C(8) H(7) 3.31(2) ? . .
C(8) H(8) 2.05(2) ? . .
C(8) H(10) 2.60(2) ? . .
C(8) H(11) 3.24(2) ? . 2_746
C(8) H(20) 3.41(2) ? . 1_655
C(9) H(5) 2.99(3) ? . 1_565
C(9) H(6) 3.32(2) ? . 2_756
C(9) H(9) 2.62(2) ? . .
C(9) H(10) 2.89(2) ? . 2_746
C(9) H(11) 2.07(2) ? . .
C(9) H(12) 3.32(2) ? . .
C(10) H(5) 3.40(3) ? . 1_565
C(10) H(6) 3.21(2) ? . 2_756
C(10) H(9) 3.09(2) ? . 2_746
C(10) H(10) 2.10(2) ? . .
C(10) H(10) 2.96(2) ? . 2_746
C(10) H(12) 2.12(2) ? . .
C(10) H(13) 3.279(19) ? . .
C(10) H(20) 3.29(2) ? . 2_656
C(10) H(22) 3.44(2) ? . 1_565
C(11) H(5) 3.55(3) ? . 1_565
C(11) H(9) 2.95(2) ? . 2_746
C(11) H(10) 3.34(2) ? . .
C(11) H(10) 2.88(2) ? . 2_746
C(11) H(11) 2.14(2) ? . .
C(11) H(13) 2.02(2) ? . .
C(11) H(14) 3.033(18) ? . 1_565
C(11) H(15) 3.23(2) ? . 1_565
C(11) H(20) 3.55(2) ? . 2_656
C(11) H(21) 3.52(2) ? . .
C(11) H(22) 3.48(2) ? . 1_565
C(12) H(5) 3.35(3) ? . 1_565
C(12) H(6) 3.60(2) ? . .
C(12) H(10) 2.74(2) ? . 2_746
C(12) H(11) 3.36(2) ? . .
C(12) H(12) 2.05(2) ? . .
C(12) H(14) 2.996(19) ? . 1_565
C(12) H(15) 3.40(2) ? . 1_565
C(12) H(17) 3.19(2) ? . 1_565
C(13) H(4) 3.23(3) ? . 1_565
C(13) H(5) 2.91(3) ? . 1_565
C(13) H(6) 3.08(2) ? . .
C(13) H(7) 3.34(2) ? . .
C(13) H(9) 3.345(19) ? . .
C(13) H(10) 3.35(2) ? . .
C(13) H(10) 2.70(2) ? . 2_746
C(13) H(11) 3.57(2) ? . 2_746
C(13) H(12) 3.33(2) ? . .
C(13) H(13) 2.05(2) ? . .
C(13) H(14) 3.569(19) ? . 1_565
C(14) H(4) 3.24(3) ? . 1_565
C(14) H(5) 2.69(3) ? . 1_565
C(14) H(6) 3.44(2) ? . 1_565
C(14) H(8) 3.32(2) ? . .
C(14) H(9) 2.07(2) ? . .
C(14) H(10) 2.08(2) ? . .
C(14) H(10) 2.78(2) ? . 2_746
C(14) H(11) 3.35(2) ? . .
C(14) H(11) 3.31(2) ? . 2_746
C(14) H(13) 3.296(19) ? . .
C(15) H(5) 3.34(3) ? . .
C(15) H(15) 2.10(2) ? . .
C(15) H(16) 2.066(19) ? . .
C(15) H(17) 2.16(2) ? . .
C(15) H(18) 2.69(2) ? . .
C(15) H(22) 2.64(2) ? . .
C(15) H(23) 2.02(2) ? . .
C(15) H(24) 2.03(2) ? . .
C(15) H(25) 2.06(2) ? . .
C(16) H(8) 3.52(2) ? . 1_445
C(16) H(12) 3.378(19) ? . 1_545
C(16) H(13) 3.17(2) ? . 1_545
C(16) H(14) 2.082(18) ? . .
C(16) H(18) 3.09(2) ? . .
C(16) H(23) 2.57(2) ? . .
C(16) H(23) 3.52(2) ? . 2_645
C(16) H(24) 2.71(2) ? . .
C(16) H(25) 3.30(2) ? . .
C(17) H(13) 3.53(2) ? . .
C(17) H(14) 2.024(19) ? . .
C(17) H(15) 2.69(3) ? . .
C(17) H(16) 2.669(19) ? . .
C(17) H(17) 3.42(2) ? . .
C(17) H(18) 2.07(2) ? . .
C(17) H(19) 3.28(2) ? . .
C(17) H(21) 3.31(2) ? . .
C(17) H(22) 2.07(2) ? . .
C(17) H(23) 2.79(2) ? . .
C(17) H(24) 3.30(2) ? . .
C(17) H(25) 2.65(2) ? . .
C(18) H(14) 3.290(19) ? . .
C(18) H(15) 3.40(2) ? . .
C(18) H(16) 2.81(2) ? . .
C(18) H(19) 2.03(2) ? . .
C(18) H(20) 3.34(2) ? . .
C(18) H(22) 3.30(2) ? . .
C(18) H(23) 2.92(2) ? . .
C(18) H(25) 3.16(2) ? . .
C(19) H(8) 3.19(2) ? . 1_455
C(19) H(11) 3.35(2) ? . 2_646
C(19) H(15) 3.23(2) ? . 1_565
C(19) H(18) 2.07(2) ? . .
C(19) H(20) 2.11(2) ? . .
C(19) H(21) 3.26(2) ? . .
C(20) H(8) 3.40(2) ? . 1_455
C(20) H(11) 3.07(2) ? . 2_646
C(20) H(12) 3.58(2) ? . .
C(20) H(12) 3.35(2) ? . 2_646
C(20) H(15) 3.01(2) ? . 1_565
C(20) H(18) 3.31(2) ? . .
C(20) H(19) 2.09(2) ? . .
C(20) H(21) 2.03(2) ? . .
C(20) H(21) 3.57(2) ? . 2_656
C(20) H(22) 3.35(2) ? . .
C(20) H(22) 3.57(2) ? . 2_656
C(21) H(12) 2.88(2) ? . .
C(21) H(12) 3.50(2) ? . 2_646
C(21) H(15) 3.37(2) ? . 1_565
C(21) H(19) 3.30(2) ? . .
C(21) H(20) 2.07(2) ? . .
C(21) H(20) 3.19(2) ? . 2_646
C(21) H(21) 3.42(2) ? . 2_646
C(21) H(22) 2.12(2) ? . .
C(22) H(12) 3.30(2) ? . .
C(22) H(13) 3.20(2) ? . .
C(22) H(14) 2.52(2) ? . .
C(22) H(15) 3.32(2) ? . .
C(22) H(18) 3.29(2) ? . .
C(22) H(20) 3.31(2) ? . .
C(22) H(20) 3.05(2) ? . 2_646
C(22) H(21) 2.08(2) ? . .
C(22) H(21) 3.36(2) ? . 2_646
H(1) O(3) 2.70(2) ? . .
H(1) C(1) 3.33(2) ? . .
H(1) C(2) 2.10(2) ? . .
H(1) C(3) 3.53(2) ? . 2_745
H(1) C(4) 2.72(2) ? . .
H(1) C(5) 2.75(2) ? . .
H(1) C(6) 2.74(2) ? . .
H(1) C(6) 3.20(2) ? . 2_745
H(1) H(2) 1.63(3) ? . .
H(1) H(2) 2.66(3) ? . 2_745
H(1) H(3) 1.64(2) ? . .
H(1) H(4) 2.55(4) ? . .
H(1) H(6) 2.81(3) ? . .
H(1) H(7) 2.15(3) ? . .
H(1) H(7) 2.61(3) ? . 2_745
H(2) O(1) 3.43(2) ? . .
H(2) O(2) 2.87(2) ? . .
H(2) O(3) 3.29(2) ? . .
H(2) C(1) 2.61(2) ? . .
H(2) C(2) 2.11(2) ? . .
H(2) C(3) 3.57(2) ? . 2_755
H(2) C(5) 2.85(2) ? . .
H(2) C(6) 2.88(2) ? . .
H(2) C(6) 3.47(2) ? . 2_745
H(2) C(7) 3.47(2) ? . 2_745
H(2) H(1) 1.63(3) ? . .
H(2) H(1) 2.66(3) ? . 2_755
H(2) H(3) 1.69(3) ? . .
H(2) H(4) 3.12(4) ? . 2_755
H(2) H(7) 2.32(3) ? . .
H(2) H(7) 3.22(3) ? . 2_745
H(2) H(8) 3.21(3) ? . 2_745
H(2) H(18) 3.29(3) ? . 2_655
H(3) O(1) 2.88(2) ? . .
H(3) O(2) 3.50(2) ? . .
H(3) O(3) 2.51(2) ? . .
H(3) C(1) 2.64(2) ? . .
H(3) C(2) 2.08(2) ? . .
H(3) C(4) 3.11(2) ? . .
H(3) C(5) 3.42(2) ? . .
H(3) C(6) 3.07(2) ? . 2_745
H(3) C(7) 3.23(2) ? . 2_745
H(3) H(1) 1.64(2) ? . .
H(3) H(2) 1.69(3) ? . .
H(3) H(4) 2.92(3) ? . .
H(3) H(7) 3.46(2) ? . .
H(3) H(7) 2.44(3) ? . 2_745
H(3) H(8) 2.79(2) ? . 2_745
H(3) H(16) 2.92(2) ? . 2_655
H(3) H(18) 3.59(3) ? . 2_655
H(3) H(24) 3.44(3) ? . .
H(3) H(25) 3.13(3) ? . .
H(4) O(2) 3.01(3) ? . 1_545
H(4) O(3) 2.04(3) ? . .
H(4) C(2) 2.90(3) ? . .
H(4) C(3) 2.97(3) ? . .
H(4) C(5) 3.22(3) ? . 1_545
H(4) C(5) 3.60(3) ? . .
H(4) C(6) 3.19(3) ? . 1_545
H(4) C(7) 3.19(3) ? . 1_545
H(4) C(8) 3.23(3) ? . 1_545
H(4) C(13) 3.23(3) ? . 1_545
H(4) C(14) 3.24(3) ? . 1_545
H(4) H(1) 2.55(4) ? . .
H(4) H(2) 3.12(4) ? . 2_745
H(4) H(3) 2.92(3) ? . .
H(4) H(5) 1.58(5) ? . .
H(4) H(6) 1.65(4) ? . .
H(4) H(14) 3.40(3) ? . .
H(4) H(24) 3.25(3) ? . .
H(4) H(25) 3.51(3) ? . .
H(5) O(2) 3.56(3) ? . 1_545
H(5) O(3) 1.98(3) ? . .
H(5) N(1) 3.56(3) ? . .
H(5) C(2) 3.24(3) ? . .
H(5) C(5) 3.58(3) ? . 1_545
H(5) C(8) 3.19(3) ? . 1_545
H(5) C(9) 2.99(3) ? . 1_545
H(5) C(10) 3.40(3) ? . 1_545
H(5) C(11) 3.55(3) ? . 1_545
H(5) C(12) 3.35(3) ? . 1_545
H(5) C(13) 2.91(3) ? . 1_545
H(5) C(14) 2.69(3) ? . 1_545
H(5) C(15) 3.34(3) ? . .
H(5) H(4) 1.58(5) ? . .
H(5) H(6) 1.60(4) ? . .
H(5) H(9) 3.60(3) ? . 1_545
H(5) H(10) 3.47(3) ? . 1_545
H(5) H(10) 3.29(4) ? . 2_746
H(5) H(13) 3.51(4) ? . .
H(5) H(14) 2.47(3) ? . .
H(5) H(22) 3.23(4) ? . .
H(5) H(24) 3.39(3) ? . .
H(5) H(25) 3.40(3) ? . .
H(6) O(3) 2.04(2) ? . .
H(6) C(2) 2.61(2) ? . .
H(6) C(3) 3.22(2) ? . .
H(6) C(5) 2.57(2) ? . .
H(6) C(6) 3.09(2) ? . .
H(6) C(8) 3.27(2) ? . 1_545
H(6) C(9) 3.32(2) ? . 2_746
H(6) C(10) 3.21(2) ? . 2_746
H(6) C(12) 3.60(2) ? . .
H(6) C(13) 3.08(2) ? . .
H(6) C(14) 3.44(2) ? . 1_545
H(6) H(1) 2.81(3) ? . .
H(6) H(4) 1.65(4) ? . .
H(6) H(5) 1.60(4) ? . .
H(6) H(7) 3.35(3) ? . .
H(6) H(9) 3.37(3) ? . 1_545
H(6) H(10) 2.97(3) ? . 2_746
H(6) H(11) 2.74(3) ? . 2_746
H(6) H(13) 3.55(3) ? . .
H(7) C(2) 2.69(2) ? . .
H(7) C(3) 2.44(2) ? . .
H(7) C(3) 2.92(2) ? . 2_755
H(7) C(5) 2.06(2) ? . .
H(7) C(7) 2.11(2) ? . .
H(7) C(8) 3.31(2) ? . .
H(7) C(13) 3.34(2) ? . .
H(7) H(1) 2.15(3) ? . .
H(7) H(1) 2.61(3) ? . 2_755
H(7) H(2) 2.32(3) ? . .
H(7) H(2) 3.22(3) ? . 2_755
H(7) H(3) 3.46(2) ? . .
H(7) H(3) 2.44(3) ? . 2_755
H(7) H(6) 3.35(3) ? . .
H(7) H(8) 2.42(2) ? . .
H(7) H(19) 2.63(3) ? . 1_655
H(8) C(3) 3.406(19) ? . 2_755
H(8) C(5) 3.34(2) ? . .
H(8) C(6) 2.12(2) ? . .
H(8) C(8) 2.05(2) ? . .
H(8) C(14) 3.32(2) ? . .
H(8) C(16) 3.52(2) ? . 1_665
H(8) C(19) 3.19(2) ? . 1_655
H(8) C(20) 3.40(2) ? . 1_655
H(8) H(2) 3.21(3) ? . 2_755
H(8) H(3) 2.79(2) ? . 2_755
H(8) H(7) 2.42(2) ? . .
H(8) H(9) 2.37(3) ? . .
H(8) H(15) 3.23(3) ? . 1_665
H(8) H(16) 2.88(3) ? . 1_665
H(8) H(19) 2.60(3) ? . 1_655
H(8) H(20) 3.04(3) ? . 1_655
H(9) C(6) 3.314(19) ? . .
H(9) C(7) 2.06(2) ? . .
H(9) C(9) 2.62(2) ? . .
H(9) C(10) 3.09(2) ? . 2_756
H(9) C(11) 2.95(2) ? . 2_756
H(9) C(13) 3.345(19) ? . .
H(9) C(14) 2.07(2) ? . .
H(9) H(5) 3.60(3) ? . 1_565
H(9) H(6) 3.37(3) ? . 1_565
H(9) H(8) 2.37(3) ? . .
H(9) H(10) 2.37(3) ? . .
H(9) H(11) 3.19(3) ? . 2_756
H(9) H(12) 2.95(2) ? . 2_756
H(9) H(20) 3.32(3) ? . 1_655
H(9) H(21) 3.15(2) ? . 2_756
H(9) H(22) 3.15(2) ? . 2_756
H(10) C(4) 3.55(2) ? . 2_756
H(10) C(5) 3.58(2) ? . 2_756
H(10) C(8) 2.60(2) ? . .
H(10) C(9) 2.89(2) ? . 2_756
H(10) C(10) 2.10(2) ? . .
H(10) C(10) 2.96(2) ? . 2_756
H(10) C(11) 3.34(2) ? . .
H(10) C(11) 2.88(2) ? . 2_756
H(10) C(12) 2.74(2) ? . 2_756
H(10) C(13) 3.35(2) ? . .
H(10) C(13) 2.70(2) ? . 2_756
H(10) C(14) 2.08(2) ? . .
H(10) C(14) 2.78(2) ? . 2_756
H(10) H(5) 3.47(3) ? . 1_565
H(10) H(5) 3.29(4) ? . 2_756
H(10) H(6) 2.97(3) ? . 2_756
H(10) H(9) 2.37(3) ? . .
H(10) H(10) 3.51(3) ? . 2_746
H(10) H(10) 3.51(3) ? . 2_756
H(10) H(11) 2.41(3) ? . .
H(10) H(12) 3.53(3) ? . 2_756
H(10) H(13) 3.26(2) ? . 2_756
H(11) C(7) 3.43(2) ? . 2_756
H(11) C(8) 3.24(2) ? . 2_756
H(11) C(9) 2.07(2) ? . .
H(11) C(11) 2.14(2) ? . .
H(11) C(12) 3.36(2) ? . .
H(11) C(13) 3.57(2) ? . 2_756
H(11) C(14) 3.35(2) ? . .
H(11) C(14) 3.31(2) ? . 2_756
H(11) C(19) 3.35(2) ? . 2_656
H(11) C(20) 3.07(2) ? . 2_656
H(11) H(6) 2.74(3) ? . 2_756
H(11) H(9) 3.19(3) ? . 2_746
H(11) H(10) 2.41(3) ? . .
H(11) H(12) 2.48(2) ? . .
H(11) H(19) 3.14(3) ? . 2_656
H(11) H(20) 2.58(3) ? . 2_656
H(11) H(22) 3.39(3) ? . 1_565
H(12) C(9) 3.32(2) ? . .
H(12) C(10) 2.12(2) ? . .
H(12) C(12) 2.05(2) ? . .
H(12) C(13) 3.33(2) ? . .
H(12) C(16) 3.378(19) ? . 1_565
H(12) C(20) 3.58(2) ? . .
H(12) C(20) 3.35(2) ? . 2_656
H(12) C(21) 2.88(2) ? . .
H(12) C(21) 3.50(2) ? . 2_656
H(12) C(22) 3.30(2) ? . .
H(12) H(9) 2.95(2) ? . 2_746
H(12) H(10) 3.53(3) ? . 2_746
H(12) H(11) 2.48(2) ? . .
H(12) H(13) 2.31(3) ? . .
H(12) H(14) 3.18(2) ? . 1_565
H(12) H(15) 2.67(2) ? . 1_565
H(12) H(17) 3.49(2) ? . 1_565
H(12) H(20) 3.15(3) ? . 2_656
H(12) H(21) 2.65(3) ? . .
H(12) H(21) 3.42(3) ? . 2_656
H(12) H(22) 3.38(3) ? . .
H(12) H(22) 3.47(3) ? . 1_565
H(13) O(1) 2.875(19) ? . .
H(13) O(2) 3.16(2) ? . .
H(13) O(3) 2.43(2) ? . .
H(13) C(1) 2.57(2) ? . .
H(13) C(2) 2.64(2) ? . .
H(13) C(4) 3.43(2) ? . .
H(13) C(5) 2.70(2) ? . .
H(13) C(10) 3.279(19) ? . .
H(13) C(11) 2.02(2) ? . .
H(13) C(13) 2.05(2) ? . .
H(13) C(14) 3.296(19) ? . .
H(13) C(16) 3.17(2) ? . 1_565
H(13) C(17) 3.53(2) ? . .
H(13) C(22) 3.20(2) ? . .
H(13) H(5) 3.51(4) ? . .
H(13) H(6) 3.55(3) ? . .
H(13) H(10) 3.26(2) ? . 2_746
H(13) H(12) 2.31(3) ? . .
H(13) H(14) 3.15(2) ? . 1_565
H(13) H(15) 3.05(3) ? . 1_565
H(13) H(17) 2.59(2) ? . 1_565
H(13) H(22) 3.15(3) ? . .
H(13) H(25) 3.39(3) ? . .
H(14) O(2) 3.14(2) ? . 1_545
H(14) O(3) 2.97(2) ? . .
H(14) N(1) 2.014(17) ? . .
H(14) C(4) 3.136(19) ? . .
H(14) C(11) 3.033(18) ? . 1_545
H(14) C(12) 2.996(19) ? . 1_545
H(14) C(13) 3.569(19) ? . 1_545
H(14) C(16) 2.082(18) ? . .
H(14) C(17) 2.024(19) ? . .
H(14) C(18) 3.290(19) ? . .
H(14) C(22) 2.52(2) ? . .
H(14) H(4) 3.40(3) ? . .
H(14) H(5) 2.47(3) ? . .
H(14) H(12) 3.18(2) ? . 1_545
H(14) H(13) 3.15(2) ? . 1_545
H(14) H(15) 2.41(3) ? . .
H(14) H(16) 2.87(2) ? . .
H(14) H(17) 2.47(3) ? . .
H(14) H(22) 2.25(3) ? . .
H(14) H(23) 2.77(2) ? . .
H(14) H(24) 2.25(3) ? . .
H(14) H(25) 2.39(3) ? . .
H(15) N(1) 3.35(2) ? . .
H(15) C(11) 3.23(2) ? . 1_545
H(15) C(12) 3.40(2) ? . 1_545
H(15) C(15) 2.10(2) ? . .
H(15) C(17) 2.69(3) ? . .
H(15) C(18) 3.40(2) ? . .
H(15) C(19) 3.23(2) ? . 1_545
H(15) C(20) 3.01(2) ? . 1_545
H(15) C(21) 3.37(2) ? . 1_545
H(15) C(22) 3.32(2) ? . .
H(15) H(8) 3.23(3) ? . 1_445
H(15) H(12) 2.67(2) ? . 1_545
H(15) H(13) 3.05(3) ? . 1_545
H(15) H(14) 2.41(3) ? . .
H(15) H(16) 1.66(2) ? . .
H(15) H(17) 1.68(3) ? . .
H(15) H(19) 3.56(3) ? . 1_545
H(15) H(20) 3.21(4) ? . 1_545
H(15) H(21) 3.24(3) ? . 2_646
H(15) H(22) 3.43(3) ? . .
H(15) H(23) 3.53(3) ? . .
H(16) O(1) 2.738(19) ? . 2_645
H(16) N(1) 2.66(2) ? . .
H(16) C(1) 3.428(18) ? . 2_645
H(16) C(15) 2.066(19) ? . .
H(16) C(17) 2.669(19) ? . .
H(16) C(18) 2.81(2) ? . .
H(16) H(3) 2.92(2) ? . 2_645
H(16) H(8) 2.88(3) ? . 1_445
H(16) H(14) 2.87(2) ? . .
H(16) H(15) 1.66(2) ? . .
H(16) H(17) 1.67(3) ? . .
H(16) H(18) 2.54(3) ? . .
H(16) H(23) 2.41(3) ? . .
H(16) H(23) 3.42(3) ? . 2_645
H(16) H(24) 3.06(3) ? . .
H(16) H(25) 3.49(3) ? . .
H(16) H(25) 3.22(3) ? . 2_645
H(17) O(1) 2.39(2) ? . 1_545
H(17) O(1) 3.52(2) ? . 2_645
H(17) O(2) 2.83(2) ? . 1_545
H(17) N(1) 2.69(2) ? . .
H(17) N(1) 3.36(2) ? . 2_645
H(17) C(1) 2.69(2) ? . 1_545
H(17) C(12) 3.19(2) ? . 1_545
H(17) C(15) 2.16(2) ? . .
H(17) C(17) 3.42(2) ? . .
H(17) H(12) 3.49(2) ? . 1_545
H(17) H(13) 2.59(2) ? . 1_545
H(17) H(14) 2.47(3) ? . .
H(17) H(15) 1.68(3) ? . .
H(17) H(16) 1.67(3) ? . .
H(17) H(23) 2.82(3) ? . .
H(17) H(23) 2.73(3) ? . 2_645
H(17) H(24) 2.57(3) ? . .
H(17) H(24) 3.49(3) ? . 2_645
H(17) H(25) 3.30(3) ? . 2_645
H(18) O(1) 2.84(2) ? . 2_645
H(18) O(2) 2.52(2) ? . 2_645
H(18) N(1) 2.81(2) ? . .
H(18) C(1) 2.79(2) ? . 2_645
H(18) C(15) 2.69(2) ? . .
H(18) C(16) 3.09(2) ? . .
H(18) C(17) 2.07(2) ? . .
H(18) C(19) 2.07(2) ? . .
H(18) C(20) 3.31(2) ? . .
H(18) C(22) 3.29(2) ? . .
H(18) H(2) 3.29(3) ? . 2_645
H(18) H(3) 3.59(3) ? . 2_645
H(18) H(16) 2.54(3) ? . .
H(18) H(19) 2.33(3) ? . .
H(18) H(23) 2.39(3) ? . .
H(18) H(24) 3.17(3) ? . 2_655
H(18) H(25) 3.01(3) ? . .
H(19) C(6) 2.85(2) ? . 1_455
H(19) C(7) 2.80(2) ? . 1_455
H(19) C(17) 3.28(2) ? . .
H(19) C(18) 2.03(2) ? . .
H(19) C(20) 2.09(2) ? . .
H(19) C(21) 3.30(2) ? . .
H(19) H(7) 2.63(3) ? . 1_455
H(19) H(8) 2.60(3) ? . 1_455
H(19) H(11) 3.14(3) ? . 2_646
H(19) H(15) 3.56(3) ? . 1_565
H(19) H(18) 2.33(3) ? . .
H(19) H(20) 2.46(3) ? . .
H(20) C(7) 3.27(2) ? . 1_455
H(20) C(8) 3.41(2) ? . 1_455
H(20) C(10) 3.29(2) ? . 2_646
H(20) C(11) 3.55(2) ? . 2_646
H(20) C(18) 3.34(2) ? . .
H(20) C(19) 2.11(2) ? . .
H(20) C(21) 2.07(2) ? . .
H(20) C(21) 3.19(2) ? . 2_656
H(20) C(22) 3.31(2) ? . .
H(20) C(22) 3.05(2) ? . 2_656
H(20) H(8) 3.04(3) ? . 1_455
H(20) H(9) 3.32(3) ? . 1_455
H(20) H(11) 2.58(3) ? . 2_646
H(20) H(12) 3.15(3) ? . 2_646
H(20) H(15) 3.21(4) ? . 1_565
H(20) H(19) 2.46(3) ? . .
H(20) H(21) 2.33(3) ? . .
H(20) H(21) 2.89(3) ? . 2_656
H(20) H(22) 2.65(3) ? . 2_656
H(21) C(11) 3.52(2) ? . .
H(21) C(17) 3.31(2) ? . .
H(21) C(19) 3.26(2) ? . .
H(21) C(20) 2.03(2) ? . .
H(21) C(20) 3.57(2) ? . 2_646
H(21) C(21) 3.42(2) ? . 2_656
H(21) C(22) 2.08(2) ? . .
H(21) C(22) 3.36(2) ? . 2_656
H(21) H(9) 3.15(2) ? . 2_746
H(21) H(12) 2.65(3) ? . .
H(21) H(12) 3.42(3) ? . 2_646
H(21) H(15) 3.24(3) ? . 2_656
H(21) H(20) 2.33(3) ? . .
H(21) H(20) 2.89(3) ? . 2_646
H(21) H(21) 3.59(3) ? . 2_646
H(21) H(21) 3.59(3) ? . 2_656
H(21) H(22) 2.46(3) ? . .
H(21) H(22) 3.55(3) ? . 2_656
H(22) C(10) 3.44(2) ? . 1_545
H(22) C(11) 3.48(2) ? . 1_545
H(22) C(15) 2.64(2) ? . .
H(22) C(17) 2.07(2) ? . .
H(22) C(18) 3.30(2) ? . .
H(22) C(20) 3.35(2) ? . .
H(22) C(20) 3.57(2) ? . 2_646
H(22) C(21) 2.12(2) ? . .
H(22) H(5) 3.23(4) ? . .
H(22) H(9) 3.15(2) ? . 2_746
H(22) H(11) 3.39(3) ? . 1_545
H(22) H(12) 3.47(3) ? . 1_545
H(22) H(12) 3.38(3) ? . .
H(22) H(13) 3.15(3) ? . .
H(22) H(14) 2.25(3) ? . .
H(22) H(15) 3.43(3) ? . .
H(22) H(20) 2.65(3) ? . 2_646
H(22) H(21) 2.46(3) ? . .
H(22) H(21) 3.55(3) ? . 2_646
H(23) O(1) 3.15(2) ? . .
H(23) O(1) 1.87(2) ? . 2_645
H(23) O(2) 3.25(2) ? . 1_545
H(23) O(2) 3.13(2) ? . 2_645
H(23) C(1) 2.78(2) ? . 2_645
H(23) C(15) 2.02(2) ? . .
H(23) C(16) 2.57(2) ? . .
H(23) C(16) 3.52(2) ? . 2_655
H(23) C(17) 2.79(2) ? . .
H(23) C(18) 2.92(2) ? . .
H(23) H(14) 2.77(2) ? . .
H(23) H(15) 3.53(3) ? . .
H(23) H(16) 2.41(3) ? . .
H(23) H(16) 3.42(3) ? . 2_655
H(23) H(17) 2.82(3) ? . .
H(23) H(17) 2.73(3) ? . 2_655
H(23) H(18) 2.39(3) ? . .
H(23) H(23) 3.58(3) ? . 2_645
H(23) H(23) 3.58(3) ? . 2_655
H(23) H(24) 1.51(3) ? . .
H(23) H(24) 3.42(3) ? . 2_655
H(23) H(25) 1.51(3) ? . .
H(23) H(25) 3.18(3) ? . 2_645
H(24) O(1) 3.36(2) ? . 1_545
H(24) O(1) 3.42(2) ? . .
H(24) O(1) 3.06(2) ? . 2_645
H(24) O(2) 1.87(2) ? . 1_545
H(24) O(3) 3.00(2) ? . .
H(24) C(1) 2.87(2) ? . 1_545
H(24) C(4) 3.43(2) ? . .
H(24) C(15) 2.03(2) ? . .
H(24) C(16) 2.71(2) ? . .
H(24) C(17) 3.30(2) ? . .
H(24) H(3) 3.44(3) ? . .
H(24) H(4) 3.25(3) ? . .
H(24) H(5) 3.39(3) ? . .
H(24) H(14) 2.25(3) ? . .
H(24) H(16) 3.06(3) ? . .
H(24) H(17) 2.57(3) ? . .
H(24) H(17) 3.49(3) ? . 2_655
H(24) H(18) 3.17(3) ? . 2_645
H(24) H(23) 1.51(3) ? . .
H(24) H(23) 3.42(3) ? . 2_645
H(24) H(25) 1.54(3) ? . .
H(25) O(1) 2.02(2) ? . .
H(25) O(1) 3.30(2) ? . 2_645
H(25) O(2) 3.31(2) ? . 1_545
H(25) O(3) 2.30(2) ? . .
H(25) C(1) 2.92(2) ? . .
H(25) C(2) 3.12(2) ? . .
H(25) C(4) 3.31(2) ? . .
H(25) C(15) 2.06(2) ? . .
H(25) C(16) 3.30(2) ? . .
H(25) C(17) 2.65(2) ? . .
H(25) C(18) 3.16(2) ? . .
H(25) H(3) 3.13(3) ? . .
H(25) H(4) 3.51(3) ? . .
H(25) H(5) 3.40(3) ? . .
H(25) H(13) 3.39(3) ? . .
H(25) H(14) 2.39(3) ? . .
H(25) H(16) 3.49(3) ? . .
H(25) H(16) 3.22(3) ? . 2_655
H(25) H(17) 3.30(3) ? . 2_655
H(25) H(18) 3.01(3) ? . .
H(25) H(23) 1.51(3) ? . .
H(25) H(23) 3.18(3) ? . 2_655
H(25) H(24) 1.54(3) ? . .

loop_
_geom_torsion_atom_site_label_1
_geom_torsion_atom_site_label_2
_geom_torsion_atom_site_label_3
_geom_torsion_atom_site_label_4
_geom_torsion
_geom_torsion_publ_flag
_geom_torsion_site_symmetry_1
_geom_torsion_site_symmetry_2
_geom_torsion_site_symmetry_3
_geom_torsion_site_symmetry_4
C(4) O(3) C(2) C(1) 177.82(15) ? . . . .
C(4) O(3) C(2) C(3) 65.43(18) ? . . . .
C(4) O(3) C(2) C(5) -60.8(2) ? . . . .
O(1) C(1) C(2) O(3) -27.17(19) ? . . . .
O(1) C(1) C(2) C(3) 88.94(18) ? . . . .
O(1) C(1) C(2) C(5) -147.86(15) ? . . . .
O(2) C(1) C(2) O(3) 156.91(14) ? . . . .
O(2) C(1) C(2) C(3) -86.97(17) ? . . . .
O(2) C(1) C(2) C(5) 36.2(2) ? . . . .
O(3) C(2) C(5) C(6) 123.91(16) ? . . . .
O(3) C(2) C(5) C(13) -55.53(19) ? . . . .
C(1) C(2) C(5) C(6) -117.95(17) ? . . . .
C(1) C(2) C(5) C(13) 62.61(19) ? . . . .
C(3) C(2) C(5) C(6) -0.1(2) ? . . . .
C(3) C(2) C(5) C(13) -179.58(14) ? . . . .
C(2) C(5) C(6) C(7) 179.98(11) ? . . . .
C(2) C(5) C(13) C(12) -2.4(2) ? . . . .
C(2) C(5) C(13) C(14) 178.52(14) ? . . . .
C(6) C(5) C(13) C(12) 178.10(15) ? . . . .
C(6) C(5) C(13) C(14) -0.9(2) ? . . . .
C(13) C(5) C(6) C(7) -0.6(2) ? . . . .
C(5) C(6) C(7) C(8) 2.1(2) ? . . . .
C(6) C(7) C(8) C(14) -2.0(2) ? . . . .
C(7) C(8) C(14) C(9) -178.29(16) ? . . . .
C(7) C(8) C(14) C(13) 0.5(2) ? . . . .
C(10) C(9) C(14) C(8) 176.84(16) ? . . . .
C(10) C(9) C(14) C(13) -1.9(2) ? . . . .
C(14) C(9) C(10) C(11) 1.4(2) ? . . . .
C(9) C(10) C(11) C(12) 0.5(2) ? . . . .
C(10) C(11) C(12) C(13) -1.7(2) ? . . . .
C(11) C(12) C(13) C(5) -177.93(15) ? . . . .
C(11) C(12) C(13) C(14) 1.1(2) ? . . . .
C(5) C(13) C(14) C(8) 1.0(2) ? . . . .
C(5) C(13) C(14) C(9) 179.77(14) ? . . . .
C(12) C(13) C(14) C(8) -178.09(15) ? . . . .
C(12) C(13) C(14) C(9) 0.7(2) ? . . . .
N(1) C(15) C(17) C(18) 55.8(2) ? . . . .
N(1) C(15) C(17) C(22) -130.61(17) ? . . . .
C(16) C(15) C(17) C(18) -66.6(2) ? . . . .
C(16) C(15) C(17) C(22) 106.94(18) ? . . . .
C(15) C(17) C(18) C(19) 173.18(19) ? . . . .
C(15) C(17) C(22) C(21) -172.97(18) ? . . . .
C(18) C(17) C(22) C(21) 0.8(2) ? . . . .
C(22) C(17) C(18) C(19) -0.5(3) ? . . . .
C(17) C(18) C(19) C(20) -0.7(3) ? . . . .
C(18) C(19) C(20) C(21) 1.5(3) ? . . . .
C(19) C(20) C(21) C(22) -1.2(3) ? . . . .
C(20) C(21) C(22) C(17) 0.1(2) ? . . . .

loop_
_cod_related_entry_id
_cod_related_entry_database
_cod_related_entry_code
1 ChemSpider 26667133
